data_4126727
loop_
_publ_author_name
'Pang, Jiandong'
'Yuan, Shuai'
'Qin, Junsheng'
'Liu, Caiping'
'Lollar, Christina'
'Wu, Mingyan'
'Yuan, Daqiang'
'Zhou, Hong-Cai'
'Hong, Maochun'

_publ_section_title
;
 Control the Structure of Zr-Tetracarboxylate Frameworks through Steric
 Tuning.
;
_journal_name_full 'Journal of the American Chemical Society'
_journal_paper_doi 10.1021/jacs.7b09973
_journal_year 2017
_chemical_formula_sum 'C40 H32 N2 O16 Zr3'
_chemical_formula_weight 1070.33
_space_group_crystal_system hexagonal
_space_group_IT_number 191
_space_group_name_Hall '-P 6 2'
_space_group_name_H-M_alt 'P 6/m m m'
_symmetry_space_group_name_Hall '-P 6 2'
_symmetry_space_group_name_H-M 'P 6/m m m'
_atom_sites_solution_hydrogens mixed
_audit_creation_method SHELXL-2017/1
_cell_angle_alpha 90
_cell_angle_beta 90
_cell_angle_gamma 120
_cell_formula_units_Z 6
_cell_length_a 41.0545(9)
_cell_length_b 41.0545(9)
_cell_length_c 14.6865(3)
_cell_measurement_reflns_used 10241
_cell_measurement_temperature 100(2)
_cell_measurement_theta_max 72.0300
_cell_measurement_theta_min 3.7190
_cell_volume 21437.3(8)
_computing_cell_refinement
;
CrysAlisPro, Agilent Technologies,
Version 1.171.36.28 (release 01-02-2013 CrysAlis171 .NET)
(compiled Feb  1 2013,16:14:44)
;
_computing_data_collection
;
CrysAlisPro, Agilent Technologies,
Version 1.171.36.28 (release 01-02-2013 CrysAlis171 .NET)
(compiled Feb  1 2013,16:14:44)
;
_computing_data_reduction
;
CrysAlisPro, Agilent Technologies,
Version 1.171.36.28 (release 01-02-2013 CrysAlis171 .NET)
(compiled Feb  1 2013,16:14:44)
;
_computing_molecular_graphics 'SHELXTL (Sheldrick, 2017)'
_computing_publication_material 'SHELXTL (Sheldrick, 2017)'
_computing_structure_refinement 'SHELXL-2017/1 (Sheldrick, 2017)'
_computing_structure_solution 'SHELXS-2017/1 (Sheldrick, 2017)'
_diffrn_ambient_temperature 100(2)
_diffrn_measured_fraction_theta_full 0.999
_diffrn_measured_fraction_theta_max 0.988
_diffrn_measurement_device_type 'SuperNova, Dual, Cu at zero, Atlas'
_diffrn_measurement_method '\w scans'
_diffrn_radiation_type CuK\a
_diffrn_radiation_wavelength 1.54184
_diffrn_reflns_av_R_equivalents 0.0610
_diffrn_reflns_av_unetI/netI 0.0324
_diffrn_reflns_Laue_measured_fraction_full 0.999
_diffrn_reflns_Laue_measured_fraction_max 0.988
_diffrn_reflns_limit_h_max 50
_diffrn_reflns_limit_h_min -49
_diffrn_reflns_limit_k_max 40
_diffrn_reflns_limit_k_min -50
_diffrn_reflns_limit_l_max 17
_diffrn_reflns_limit_l_min -7
_diffrn_reflns_number 56672
_diffrn_reflns_point_group_measured_fraction_full 0.999
_diffrn_reflns_point_group_measured_fraction_max 0.988
_diffrn_reflns_theta_full 67.684
_diffrn_reflns_theta_max 73.479
_diffrn_reflns_theta_min 3.289
_diffrn_source 'SuperNova (Cu) X-ray Source'
_exptl_absorpt_coefficient_mu 1.952
_exptl_absorpt_correction_T_max 1.00000
_exptl_absorpt_correction_T_min 0.58208
_exptl_absorpt_correction_type multi-scan
_exptl_crystal_colour Red
_exptl_crystal_density_diffrn 0.497
_exptl_crystal_description Hexagonal-prism
_exptl_crystal_F_000 3204
_exptl_crystal_size_max 0.1
_exptl_crystal_size_mid 0.05
_exptl_crystal_size_min 0.05
_refine_diff_density_max 1.501
_refine_diff_density_min -0.975
_refine_diff_density_rms 0.061
_refine_ls_extinction_method none
_refine_ls_goodness_of_fit_ref 1.031
_refine_ls_hydrogen_treatment constr
_refine_ls_matrix_type full
_refine_ls_number_parameters 152
_refine_ls_number_reflns 7918
_refine_ls_number_restraints 0
_refine_ls_restrained_S_all 1.031
_refine_ls_R_factor_all 0.0772
_refine_ls_R_factor_gt 0.0523
_refine_ls_shift/su_max 0.001
_refine_ls_shift/su_mean 0.000
_refine_ls_structure_factor_coef Fsqd
_refine_ls_weighting_details 'w=1/[\s^2^(Fo^2^)+(0.0960P)^2^+13.6914P] where P=(Fo^2^+2Fc^2^)/3'
_refine_ls_weighting_scheme calc
_refine_ls_wR_factor_gt 0.1541
_refine_ls_wR_factor_ref 0.1789
_reflns_Friedel_coverage 0.000
_reflns_number_gt 5366
_reflns_number_total 7918
_reflns_threshold_expression 'I > 2\s(I)'
_cod_data_source_file ja7b09973_si_002.cif
_cod_data_source_block PCN-608-NH2
_cod_original_cell_volume 21437.3(10)
_cod_database_code 4126727
_shelx_shelxl_version_number 2017/1
_shelx_space_group_comment
;
The symmetry employed for this shelxl refinement is uniquely defined
by the following loop, which should always be used as a source of
symmetry information in preference to the above space-group names.
They are only intended as comments.
;

loop_
_space_group_symop_operation_xyz
'x, y, z'
'x-y, x, z'
'-y, x-y, z'
'-x, -y, z'
'-x+y, -x, z'
'y, -x+y, z'
'x-y, -y, -z'
'-x, -x+y, -z'
'y, x, -z'
'-y, -x, -z'
'-x+y, y, -z'
'x, x-y, -z'
'-x, -y, -z'
'-x+y, -x, -z'
'y, -x+y, -z'
'x, y, -z'
'x-y, x, -z'
'-y, x-y, -z'
'-x+y, y, z'
'x, x-y, z'
'-y, -x, z'
'y, x, z'
'x-y, -y, z'
'-x, -x+y, z'

loop_
_atom_site_label
_atom_site_type_symbol
_atom_site_fract_x
_atom_site_fract_y
_atom_site_fract_z
_atom_site_U_iso_or_equiv
_atom_site_adp_type
_atom_site_occupancy
_atom_site_site_symmetry_order
_atom_site_calc_flag
_atom_site_refinement_flags_posn
_atom_site_refinement_flags_adp
_atom_site_refinement_flags_occupancy
Zr1 Zr 0.54314(2) 0.54314(2) 0.12020(3) 0.05900(17) Uani 1 2 d S T P
Zr2 Zr 0.46567(2) 0.53433(2) 0.000000 0.05468(19) Uani 1 4 d S T P
O1 O 0.48213(8) 0.58259(8) 0.09103(17) 0.0673(7) Uani 1 1 d . . .
O2 O 0.53218(10) 0.58846(9) 0.1670(2) 0.0907(10) Uani 1 1 d . . .
O3 O 0.52676(13) 0.56074(17) 0.000000 0.0964(16) Uani 1 2 d S T P
O4 O 0.48322(5) 0.51678(5) 0.1222(4) 0.1003(17) Uani 1 2 d S T P
O5 O 0.59648(12) 0.59648(12) 0.1078(4) 0.1027(16) Uani 1 2 d S T P
H5A H 0.609123 0.590070 0.072686 0.123 Uiso 1 1 d R U .
O6 O 0.54094(12) 0.54094(12) 0.2686(3) 0.0850(13) Uani 1 2 d S T P
H6A H 0.529037 0.548340 0.301929 0.102 Uiso 1 1 d R U .
N1 N 0.5264(3) 0.76322(14) 0.1597(5) 0.165(4) Uani 1 2 d S T P
H1A H 0.527345 0.782360 0.129714 0.198 Uiso 1 1 d R U .
C1 C 0.50916(14) 0.59889(13) 0.1449(3) 0.0785(13) Uani 1 1 d . . .
C2 C 0.51439(16) 0.63429(13) 0.1857(3) 0.0904(15) Uani 1 1 d . . .
C3 C 0.54460(16) 0.65574(14) 0.2418(3) 0.1006(17) Uani 1 1 d . . .
H3 H 0.562319 0.647893 0.254586 0.121 Uiso 1 1 calc R U .
C4 C 0.54920(18) 0.68877(15) 0.2796(4) 0.1076(19) Uani 1 1 d . . .
H4 H 0.569574 0.702965 0.319910 0.129 Uiso 1 1 calc R U .
C5 C 0.52466(18) 0.70100(15) 0.2593(4) 0.1061(18) Uani 1 1 d . . .
C6 C 0.4952(2) 0.68031(18) 0.2018(5) 0.140(3) Uani 1 1 d . . .
H6 H 0.478465 0.689158 0.186524 0.168 Uiso 1 1 calc R U .
C7 C 0.48930(18) 0.64648(16) 0.1653(4) 0.115(2) Uani 1 1 d . . .
H7 H 0.468319 0.631943 0.126888 0.138 Uiso 1 1 calc R U .
C8 C 0.5286(2) 0.73491(15) 0.3049(4) 0.112(2) Uani 1 1 d . . .
C9 C 0.5274(3) 0.76371(15) 0.2552(7) 0.126(3) Uani 1 2 d S T P
C10 C 0.53167(18) 0.73721(13) 0.3986(4) 0.1042(18) Uani 1 1 d . . .
H10 H 0.532673 0.717574 0.430416 0.125 Uiso 1 1 calc R U .
C11 C 0.5333(2) 0.76666(11) 0.4491(5) 0.096(2) Uani 1 2 d S T P

loop_
_atom_site_aniso_label
_atom_site_aniso_U_11
_atom_site_aniso_U_22
_atom_site_aniso_U_33
_atom_site_aniso_U_23
_atom_site_aniso_U_13
_atom_site_aniso_U_12
Zr1 0.0803(3) 0.0803(3) 0.0506(3) -0.00801(19) -0.00801(19) 0.0658(3)
Zr2 0.0774(4) 0.0774(4) 0.0442(3) 0.000 0.000 0.0648(4)
O1 0.100(2) 0.0821(18) 0.0543(14) -0.0049(13) -0.0030(14) 0.0714(17)
O2 0.127(3) 0.104(2) 0.095(2) -0.0399(18) -0.040(2) 0.098(2)
O3 0.106(3) 0.190(5) 0.049(2) 0.000 0.000 0.115(4)
O4 0.085(2) 0.085(2) 0.151(5) 0.0289(13) -0.0289(13) 0.058(3)
O5 0.102(3) 0.102(3) 0.130(4) -0.016(3) -0.016(3) 0.071(3)
O6 0.125(3) 0.125(3) 0.056(2) -0.014(2) -0.014(2) 0.100(3)
N1 0.305(12) 0.132(4) 0.116(6) -0.037(4) -0.074(7) 0.153(6)
C1 0.115(4) 0.088(3) 0.077(3) -0.012(2) -0.013(3) 0.084(3)
C2 0.133(4) 0.084(3) 0.096(3) -0.027(3) -0.033(3) 0.086(3)
C3 0.145(5) 0.106(4) 0.101(4) -0.037(3) -0.039(3) 0.100(4)
C4 0.158(5) 0.105(4) 0.102(4) -0.038(3) -0.039(4) 0.098(4)
C5 0.155(5) 0.085(3) 0.123(4) -0.023(3) -0.031(4) 0.094(4)
C6 0.192(7) 0.127(5) 0.176(6) -0.064(5) -0.087(5) 0.137(5)
C7 0.150(5) 0.108(4) 0.146(5) -0.049(4) -0.054(4) 0.109(4)
C8 0.185(6) 0.088(3) 0.108(4) -0.025(3) -0.037(4) 0.103(4)
C9 0.208(10) 0.085(3) 0.127(7) -0.023(3) -0.045(7) 0.104(5)
C10 0.166(5) 0.068(3) 0.121(4) -0.010(3) -0.019(4) 0.090(3)
C11 0.156(6) 0.059(2) 0.106(5) -0.005(2) -0.010(5) 0.078(3)

loop_
_atom_type_symbol
_atom_type_description
_atom_type_scat_dispersion_real
_atom_type_scat_dispersion_imag
_atom_type_scat_source
C C 0.0181 0.0091 'International Tables Vol C Tables 4.2.6.8 and 6.1.1.4'
H H 0.0000 0.0000 'International Tables Vol C Tables 4.2.6.8 and 6.1.1.4'
Zr Zr -0.1862 2.2449 'International Tables Vol C Tables 4.2.6.8 and 6.1.1.4'
N N 0.0311 0.0180 'International Tables Vol C Tables 4.2.6.8 and 6.1.1.4'
O O 0.0492 0.0322 'International Tables Vol C Tables 4.2.6.8 and 6.1.1.4'

loop_
_geom_angle_atom_site_label_1
_geom_angle_atom_site_label_2
_geom_angle_atom_site_label_3
_geom_angle
_geom_angle_site_symmetry_1
_geom_angle_site_symmetry_3
O4 Zr1 O4 67.91(17) 4_665 .
O4 Zr1 O3 72.89(17) 4_665 9
O4 Zr1 O3 109.7(2) . 9
O4 Zr1 O3 109.7(2) 4_665 .
O4 Zr1 O3 72.88(17) . .
O3 Zr1 O3 68.77(18) 9 .
O4 Zr1 O6 87.23(18) 4_665 .
O4 Zr1 O6 87.23(18) . .
O3 Zr1 O6 145.58(9) 9 .
O3 Zr1 O6 145.58(9) . .
O4 Zr1 O5 145.86(8) 4_665 .
O4 Zr1 O5 145.86(8) . .
O3 Zr1 O5 85.42(19) 9 .
O3 Zr1 O5 85.43(19) . .
O6 Zr1 O5 97.12(19) . .
O4 Zr1 O2 139.39(13) 4_665 .
O4 Zr1 O2 75.92(14) . .
O3 Zr1 O2 139.23(13) 9 .
O3 Zr1 O2 75.16(13) . .
O6 Zr1 O2 72.86(10) . .
O5 Zr1 O2 73.16(11) . .
O4 Zr1 O2 75.92(14) 4_665 22
O4 Zr1 O2 139.39(13) . 22
O3 Zr1 O2 75.16(13) 9 22
O3 Zr1 O2 139.23(13) . 22
O6 Zr1 O2 72.86(10) . 22
O5 Zr1 O2 73.16(11) . 22
O2 Zr1 O2 127.60(15) . 22
O4 Zr1 Zr2 36.54(12) 4_665 13_665
O4 Zr1 Zr2 88.67(12) . 13_665
O3 Zr1 Zr2 36.35(13) 9 13_665
O3 Zr1 Zr2 89.06(13) . 13_665
O6 Zr1 Zr2 118.93(8) . 13_665
O5 Zr1 Zr2 117.61(8) . 13_665
O2 Zr1 Zr2 160.50(8) . 13_665
O2 Zr1 Zr2 71.90(8) 22 13_665
O4 Zr1 Zr2 88.67(12) 4_665 .
O4 Zr1 Zr2 36.53(12) . .
O3 Zr1 Zr2 89.06(13) 9 .
O3 Zr1 Zr2 36.35(13) . .
O6 Zr1 Zr2 118.92(8) . .
O5 Zr1 Zr2 117.61(8) . .
O2 Zr1 Zr2 71.90(8) . .
O2 Zr1 Zr2 160.50(8) 22 .
Zr2 Zr1 Zr2 88.611(16) 13_665 .
O4 Zr1 Zr1 90.80(15) 4_665 16
O4 Zr1 Zr1 90.80(14) . 16
O3 Zr1 Zr1 34.39(9) 9 16
O3 Zr1 Zr1 34.39(9) . 16
O6 Zr1 Zr1 177.62(14) . 16
O5 Zr1 Zr1 85.27(14) . 16
O2 Zr1 Zr1 107.95(8) . 16
O2 Zr1 Zr1 107.95(8) 22 16
Zr2 Zr1 Zr1 59.657(8) 13_665 16
Zr2 Zr1 Zr1 59.658(8) . 16
O4 Zr1 Zr1 33.97(9) 4_665 4_665
O4 Zr1 Zr1 33.97(9) . 4_665
O3 Zr1 Zr1 90.67(15) 9 4_665
O3 Zr1 Zr1 90.67(15) . 4_665
O6 Zr1 Zr1 87.62(13) . 4_665
O5 Zr1 Zr1 175.26(14) . 4_665
O2 Zr1 Zr1 108.44(10) . 4_665
O2 Zr1 Zr1 108.43(10) 22 4_665
Zr2 Zr1 Zr1 59.543(9) 13_665 4_665
Zr2 Zr1 Zr1 59.543(9) . 4_665
Zr1 Zr1 Zr1 89.999(1) 16 4_665
O3 Zr2 O3 111.1(3) . 21_665
O3 Zr2 O4 71.16(10) . .
O3 Zr2 O4 71.16(10) 21_665 .
O3 Zr2 O4 71.16(10) . 16
O3 Zr2 O4 71.16(10) 21_665 16
O4 Zr2 O4 110.4(3) . 16
O3 Zr2 O1 78.04(13) . .
O3 Zr2 O1 142.14(7) 21_665 .
O4 Zr2 O1 78.12(12) . .
O4 Zr2 O1 142.47(8) 16 .
O3 Zr2 O1 142.14(7) . 10_665
O3 Zr2 O1 78.04(13) 21_665 10_665
O4 Zr2 O1 142.47(8) . 10_665
O4 Zr2 O1 78.13(12) 16 10_665
O1 Zr2 O1 118.08(14) . 10_665
O3 Zr2 O1 142.14(7) . 21_665
O3 Zr2 O1 78.04(13) 21_665 21_665
O4 Zr2 O1 78.13(12) . 21_665
O4 Zr2 O1 142.47(8) 16 21_665
O1 Zr2 O1 74.38(15) . 21_665
O1 Zr2 O1 74.92(13) 10_665 21_665
O3 Zr2 O1 78.04(13) . 16
O3 Zr2 O1 142.14(7) 21_665 16
O4 Zr2 O1 142.47(8) . 16
O4 Zr2 O1 78.13(12) 16 16
O1 Zr2 O1 74.93(13) . 16
O1 Zr2 O1 74.38(15) 10_665 16
O1 Zr2 O1 118.07(14) 21_665 16
O3 Zr2 Zr1 91.30(12) . 13_665
O3 Zr2 Zr1 35.59(7) 21_665 13_665
O4 Zr2 Zr1 90.92(12) . 13_665
O4 Zr2 Zr1 35.56(7) 16 13_665
O1 Zr2 Zr1 166.65(7) . 13_665
O1 Zr2 Zr1 75.27(7) 10_665 13_665
O1 Zr2 Zr1 111.11(8) 21_665 13_665
O1 Zr2 Zr1 111.01(7) 16 13_665
O3 Zr2 Zr1 35.59(7) . 16
O3 Zr2 Zr1 91.30(12) 21_665 16
O4 Zr2 Zr1 90.92(12) . 16
O4 Zr2 Zr1 35.56(7) 16 16
O1 Zr2 Zr1 111.11(8) . 16
O1 Zr2 Zr1 111.01(7) 10_665 16
O1 Zr2 Zr1 166.65(7) 21_665 16
O1 Zr2 Zr1 75.27(7) 16 16
Zr1 Zr2 Zr1 60.912(17) 13_665 16
O3 Zr2 Zr1 91.30(12) . 4_665
O3 Zr2 Zr1 35.59(7) 21_665 4_665
O4 Zr2 Zr1 35.56(7) . 4_665
O4 Zr2 Zr1 90.92(12) 16 4_665
O1 Zr2 Zr1 111.01(7) . 4_665
O1 Zr2 Zr1 111.11(8) 10_665 4_665
O1 Zr2 Zr1 75.27(7) 21_665 4_665
O1 Zr2 Zr1 166.65(7) 16 4_665
Zr1 Zr2 Zr1 60.683(15) 13_665 4_665
Zr1 Zr2 Zr1 91.386(16) 16 4_665
O3 Zr2 Zr1 35.59(7) . .
O3 Zr2 Zr1 91.30(12) 21_665 .
O4 Zr2 Zr1 35.56(7) . .
O4 Zr2 Zr1 90.92(12) 16 .
O1 Zr2 Zr1 75.27(7) . .
O1 Zr2 Zr1 166.65(7) 10_665 .
O1 Zr2 Zr1 111.01(7) 21_665 .
O1 Zr2 Zr1 111.11(8) 16 .
Zr1 Zr2 Zr1 91.387(16) 13_665 .
Zr1 Zr2 Zr1 60.683(15) 16 .
Zr1 Zr2 Zr1 60.912(17) 4_665 .
C1 O1 Zr2 131.2(2) . .
C1 O2 Zr1 134.7(3) . .
Zr1 O3 Zr1 111.21(18) 16 .
Zr1 O3 Zr2 108.06(18) 16 .
Zr1 O3 Zr2 108.06(18) . .
Zr1 O4 Zr1 112.06(18) 4_665 .
Zr1 O4 Zr2 107.90(16) 4_665 .
Zr1 O4 Zr2 107.90(16) . .
O1 C1 O2 126.6(4) . .
O1 C1 C2 115.8(3) . .
O2 C1 C2 117.6(4) . .
C3 C2 C7 119.5(4) . .
C3 C2 C1 120.7(4) . .
C7 C2 C1 119.8(4) . .
C2 C3 C4 120.2(4) . .
C5 C4 C3 120.5(5) . .
C4 C5 C6 119.6(5) . .
C4 C5 C8 119.5(5) . .
C6 C5 C8 120.8(5) . .
C5 C6 C7 121.0(5) . .
C2 C7 C6 119.2(5) . .
C10 C8 C9 119.8(5) . .
C10 C8 C5 118.7(4) . .
C9 C8 C5 121.4(5) . .
N1 C9 C8 121.2(4) . .
N1 C9 C8 121.2(4) . 20_565
C8 C9 C8 117.7(8) . 20_565
C8 C10 C11 123.6(4) . .
C10 C11 C10 115.4(7) 20_565 .
C10 C11 C11 122.2(3) 20_565 16_556
C10 C11 C11 122.2(3) . 16_556

loop_
_geom_bond_atom_site_label_1
_geom_bond_atom_site_label_2
_geom_bond_distance
_geom_bond_site_symmetry_2
Zr1 O4 2.136(2) 4_665
Zr1 O4 2.136(2) .
Zr1 O3 2.139(2) 9
Zr1 O3 2.139(2) .
Zr1 O6 2.181(4) .
Zr1 O5 2.197(5) .
Zr1 O2 2.230(2) .
Zr1 O2 2.230(2) 22
Zr1 Zr2 3.4944(5) 13_665
Zr1 Zr2 3.4945(5) .
Zr1 Zr1 3.5305(9) 16
Zr1 Zr1 3.5425(11) 4_665
Zr2 O3 2.178(5) .
Zr2 O3 2.179(5) 21_665
Zr2 O4 2.186(4) .
Zr2 O4 2.186(4) 16
Zr2 O1 2.198(3) .
Zr2 O1 2.198(3) 10_665
Zr2 O1 2.198(3) 21_665
Zr2 O1 2.198(3) 16
O1 C1 1.250(5) .
O2 C1 1.259(4) .
N1 C9 1.403(11) .
C1 C2 1.485(5) .
C2 C3 1.378(7) .
C2 C7 1.385(6) .
C3 C4 1.388(6) .
C4 C5 1.365(7) .
C5 C6 1.368(7) .
C5 C8 1.478(6) .
C6 C7 1.392(6) .
C8 C10 1.382(7) .
C8 C9 1.411(7) .
C10 C11 1.390(6) .
C11 C11 1.495(14) 16_556
